data_7713628
loop_
_publ_author_name
'Gao, Zengye'
'Wang, Yue'
'Zhou, Yang'
'Yuan, Bingxin'
'Duan, Zheng'

_publ_section_title
;
 Synthesis and properties of photoluminescent phosphorus-doped triptycenes
;
_journal_name_full 'Dalton Transactions'
_journal_paper_doi 10.1039/D3DT02308G
_journal_year 2023
_chemical_formula_moiety 'C34 H29 O P'
_chemical_formula_sum 'C34 H29 O P'
_chemical_formula_weight 484.54
_space_group_crystal_system monoclinic
_space_group_IT_number 14
_space_group_name_Hall '-P 2ybc'
_space_group_name_H-M_alt 'P 1 21/c 1'
_atom_sites_solution_hydrogens geom
_atom_sites_solution_primary direct
_audit_creation_date 2016-11-23
_audit_creation_method
;
Olex2 1.2
(compiled 2016.11.07 svn.r3352 for OlexSys, GUI svn.r5261)
;
_audit_update_record
;
2022-07-22 deposited with the CCDC.	2023-08-01 downloaded from the CCDC.
;
_cell_angle_alpha 90
_cell_angle_beta 104.341(3)
_cell_angle_gamma 90
_cell_formula_units_Z 4
_cell_length_a 18.9734(5)
_cell_length_b 9.5831(2)
_cell_length_c 14.5616(4)
_cell_measurement_reflns_used 3651
_cell_measurement_temperature 293(2)
_cell_measurement_theta_max 70.8400
_cell_measurement_theta_min 4.4240
_cell_volume 2565.14(12)
_computing_cell_refinement
;
CrysAlisPro, Agilent Technologies,
Version 1.171.37.35 (release 13-08-2014 CrysAlis171 .NET)
(compiled Aug 13 2014,18:06:01)
;
_computing_data_collection
;
CrysAlisPro, Agilent Technologies,
Version 1.171.37.35 (release 13-08-2014 CrysAlis171 .NET)
(compiled Aug 13 2014,18:06:01)
;
_computing_data_reduction
;
CrysAlisPro, Agilent Technologies,
Version 1.171.37.35 (release 13-08-2014 CrysAlis171 .NET)
(compiled Aug 13 2014,18:06:01)
;
_computing_molecular_graphics 'Olex2 (Dolomanov et al., 2009)'
_computing_publication_material 'Olex2 (Dolomanov et al., 2009)'
_computing_structure_refinement 'ShelXL (Sheldrick, 2015)'
_computing_structure_solution 'ShelXS (Sheldrick, 2008)'
_diffrn_ambient_temperature 293(2)
_diffrn_detector 'CCD plate'
_diffrn_detector_area_resol_mean 16.2312
_diffrn_detector_type Eos
_diffrn_measured_fraction_theta_full 1.000
_diffrn_measured_fraction_theta_max 1.000
_diffrn_measurement_details
;
#__ type_ start__ end____ width___ exp.time_
  1 omega -103.00  -54.00   1.0000    2.5000
omega____ theta____ kappa____ phi______ frames
    -      -33.5000  -37.0000   60.0000 49

#__ type_ start__ end____ width___ exp.time_
  2 omega  -43.00  -14.00   1.0000    2.5000
omega____ theta____ kappa____ phi______ frames
    -      -33.5000  -37.0000   60.0000 29

#__ type_ start__ end____ width___ exp.time_
  3 omega   -1.00   57.00   1.0000    2.5000
omega____ theta____ kappa____ phi______ frames
    -       36.4734  -19.0000   60.0000 58

#__ type_ start__ end____ width___ exp.time_
  4 omega   17.00   47.00   1.0000    2.5000
omega____ theta____ kappa____ phi______ frames
    -       36.4734  -57.0000   60.0000 30

#__ type_ start__ end____ width___ exp.time_
  5 omega   74.00  101.00   1.0000    2.5000
omega____ theta____ kappa____ phi______ frames
    -       36.4734  178.0000   60.0000 27

#__ type_ start__ end____ width___ exp.time_
  6 omega  -36.00  -10.00   1.0000    2.5000
omega____ theta____ kappa____ phi______ frames
    -       36.4734  -19.0000   60.0000 26

#__ type_ start__ end____ width___ exp.time_
  7 omega   57.00  110.00   1.0000    2.5000
omega____ theta____ kappa____ phi______ frames
    -       36.4734  178.0000  -30.0000 53

#__ type_ start__ end____ width___ exp.time_
  8 omega   71.00   96.00   1.0000    2.5000
omega____ theta____ kappa____ phi______ frames
    -       36.4734   77.0000  -30.0000 25

#__ type_ start__ end____ width___ exp.time_
  9 omega    8.00   70.00   1.0000    2.5000
omega____ theta____ kappa____ phi______ frames
    -       36.4734   77.0000  -30.0000 62

#__ type_ start__ end____ width___ exp.time_
 10 omega  -12.00   15.00   1.0000    2.5000
omega____ theta____ kappa____ phi______ frames
    -       36.4734  -57.0000   60.0000 27

#__ type_ start__ end____ width___ exp.time_
 11 omega   12.00  106.00   1.0000    2.5000
omega____ theta____ kappa____ phi______ frames
    -       36.4734   77.0000   60.0000 94

#__ type_ start__ end____ width___ exp.time_
 12 omega   39.00   78.00   1.0000    7.5000
omega____ theta____ kappa____ phi______ frames
    -      108.0000  -45.0000 -120.0000 39

#__ type_ start__ end____ width___ exp.time_
 13 omega   38.00   83.00   1.0000    7.5000
omega____ theta____ kappa____ phi______ frames
    -      108.0000  -94.0000  -30.0000 45

#__ type_ start__ end____ width___ exp.time_
 14 omega   54.00   82.00   1.0000    7.5000
omega____ theta____ kappa____ phi______ frames
    -      108.0000  -30.0000   30.0000 28

#__ type_ start__ end____ width___ exp.time_
 15 omega   88.00  177.00   1.0000    7.5000
omega____ theta____ kappa____ phi______ frames
    -      108.0000   45.0000   30.0000 89

#__ type_ start__ end____ width___ exp.time_
 16 omega   58.00   86.00   1.0000    7.5000
omega____ theta____ kappa____ phi______ frames
    -      108.0000  -30.0000 -180.0000 28

#__ type_ start__ end____ width___ exp.time_
 17 omega   95.00  126.00   1.0000    7.5000
omega____ theta____ kappa____ phi______ frames
    -      108.0000  -61.0000  -30.0000 31

#__ type_ start__ end____ width___ exp.time_
 18 omega   40.00   76.00   1.0000    7.5000
omega____ theta____ kappa____ phi______ frames
    -      108.0000  -61.0000  -30.0000 36

#__ type_ start__ end____ width___ exp.time_
 19 omega   44.00  109.00   1.0000    7.5000
omega____ theta____ kappa____ phi______ frames
    -      108.0000  -94.0000 -180.0000 65

#__ type_ start__ end____ width___ exp.time_
 20 omega  104.00  176.00   1.0000    7.5000
omega____ theta____ kappa____ phi______ frames
    -      108.0000   61.0000  120.0000 72

#__ type_ start__ end____ width___ exp.time_
 21 omega   93.00  151.00   1.0000    7.5000
omega____ theta____ kappa____ phi______ frames
    -      108.0000   45.0000   90.0000 58

#__ type_ start__ end____ width___ exp.time_
 22 omega   40.00  137.00   1.0000    7.5000
omega____ theta____ kappa____ phi______ frames
    -      108.0000  -77.0000   30.0000 97
;
_diffrn_measurement_device 'four-circle diffractometer'
_diffrn_measurement_device_type 'Xcalibur, Eos, Gemini'
_diffrn_measurement_method '\w scans'
_diffrn_orient_matrix_UB_11 0.0607318000
_diffrn_orient_matrix_UB_12 -0.1045220000
_diffrn_orient_matrix_UB_13 0.0436805000
_diffrn_orient_matrix_UB_21 0.0514188000
_diffrn_orient_matrix_UB_22 0.0739779000
_diffrn_orient_matrix_UB_23 -0.0513707000
_diffrn_orient_matrix_UB_31 0.0262565000
_diffrn_orient_matrix_UB_32 0.0972455000
_diffrn_orient_matrix_UB_33 0.0859401000
_diffrn_radiation_monochromator graphite
_diffrn_radiation_probe x-ray
_diffrn_radiation_type CuK\a
_diffrn_radiation_wavelength 1.54184
_diffrn_reflns_av_R_equivalents 0.0283
_diffrn_reflns_av_unetI/netI 0.0343
_diffrn_reflns_Laue_measured_fraction_full 1.000
_diffrn_reflns_Laue_measured_fraction_max 1.000
_diffrn_reflns_limit_h_max 21
_diffrn_reflns_limit_h_min -22
_diffrn_reflns_limit_k_max 11
_diffrn_reflns_limit_k_min -11
_diffrn_reflns_limit_l_max 17
_diffrn_reflns_limit_l_min -10
_diffrn_reflns_number 10925
_diffrn_reflns_point_group_measured_fraction_full 1.000
_diffrn_reflns_point_group_measured_fraction_max 1.000
_diffrn_reflns_theta_full 67.051
_diffrn_reflns_theta_max 67.051
_diffrn_reflns_theta_min 4.811
_diffrn_source 'Enhance (Cu) X-ray Source'
_exptl_absorpt_coefficient_mu 1.132
_exptl_absorpt_correction_T_max 1.00000
_exptl_absorpt_correction_T_min 0.82324
_exptl_absorpt_correction_type multi-scan
_exptl_absorpt_process_details
;
CrysAlisPro, Agilent Technologies,
Version 1.171.37.35 (release 13-08-2014 CrysAlis171 .NET)
(compiled Aug 13 2014,18:06:01)
Empirical absorption correction using spherical harmonics,
 implemented in SCALE3 ABSPACK scaling algorithm.
;
_exptl_crystal_colour yellow
_exptl_crystal_colour_primary yellow
_exptl_crystal_density_diffrn 1.255
_exptl_crystal_description prism
_exptl_crystal_F_000 1024
_exptl_crystal_size_max 0.18
_exptl_crystal_size_mid 0.15
_exptl_crystal_size_min 0.1
_refine_diff_density_max 0.300
_refine_diff_density_min -0.261
_refine_diff_density_rms 0.044
_refine_ls_extinction_method none
_refine_ls_goodness_of_fit_ref 1.026
_refine_ls_hydrogen_treatment constr
_refine_ls_matrix_type full
_refine_ls_number_parameters 327
_refine_ls_number_reflns 4582
_refine_ls_number_restraints 0
_refine_ls_restrained_S_all 1.026
_refine_ls_R_factor_all 0.0586
_refine_ls_R_factor_gt 0.0464
_refine_ls_shift/su_max 0.000
_refine_ls_shift/su_mean 0.000
_refine_ls_structure_factor_coef Fsqd
_refine_ls_weighting_details 'w=1/[\s^2^(Fo^2^)+(0.0711P)^2^+0.5963P] where P=(Fo^2^+2Fc^2^)/3'
_refine_ls_weighting_scheme calc
_refine_ls_wR_factor_gt 0.1218
_refine_ls_wR_factor_ref 0.1325
_reflns_Friedel_coverage 0.000
_reflns_number_gt 3682
_reflns_number_total 4582
_reflns_threshold_expression 'I > 2\s(I)'
_cod_data_source_file d3dt02308g2.cif
_cod_data_source_block 201611179
_cod_original_cell_volume 2565.15(11)
_cod_database_code 7713628
_chemical_oxdiff_formula C20H20O2N2P1
_shelx_space_group_comment
;
The symmetry employed for this shelxl refinement is uniquely defined
by the following loop, which should always be used as a source of
symmetry information in preference to the above space-group names.
They are only intended as comments.
;
_reflns_odcompleteness_completeness 99.92
_reflns_odcompleteness_iscentric 1
_reflns_odcompleteness_theta 66.97
_olex2_refinement_description
;
1. Fixed Uiso
 At 1.2 times of:
  All C(H) groups, All C(H,H) groups
 At 1.5 times of:
  All C(H,H,H) groups
2.a Ternary CH refined with riding coordinates:
 C27(H27), C28(H28)
2.b Secondary CH2 refined with riding coordinates:
 C15(H15A,H15B), C18(H18A,H18B)
2.c Aromatic/amide H refined with riding coordinates:
 C2(H2), C3(H3), C4(H4), C5(H5), C6(H6), C8(H8), C9(H9), C10(H10), C11(H11),
 C21(H21), C22(H22), C23(H23), C24(H24), C31(H31), C32(H32), C33(H33), C34(H34)
2.d Idealised Me refined as rotating group:
 C19(H19A,H19B,H19C), C20(H20A,H20B,H20C)
;
_shelx_shelxl_version_number 2014/7
_olex2_submission_special_instructions 'No special instructions were received'

loop_
_space_group_symop_operation_xyz
'x, y, z'
'-x, y+1/2, -z+1/2'
'-x, -y, -z'
'x, -y-1/2, z-1/2'

loop_
_atom_site_label
_atom_site_type_symbol
_atom_site_fract_x
_atom_site_fract_y
_atom_site_fract_z
_atom_site_U_iso_or_equiv
_atom_site_adp_type
_atom_site_occupancy
_atom_site_site_symmetry_order
_atom_site_calc_flag
_atom_site_refinement_flags_posn
_atom_site_refinement_flags_adp
_atom_site_refinement_flags_occupancy
_atom_site_disorder_assembly
_atom_site_disorder_group
C1 C 0.82995(12) 0.9874(2) 0.56717(14) 0.0413(5) Uani 1 1 d . . . . .
C2 C 0.81325(15) 1.1099(2) 0.51415(16) 0.0529(6) Uani 1 1 d . . . . .
H2 H 0.7649 1.1342 0.4886 0.063 Uiso 1 1 calc R . . . .
C3 C 0.86812(19) 1.1951(3) 0.49951(19) 0.0700(8) Uani 1 1 d . . . . .
H3 H 0.8567 1.2774 0.4652 0.084 Uiso 1 1 calc R . . . .
C4 C 0.93929(19) 1.1584(3) 0.5355(2) 0.0763(9) Uani 1 1 d . . . . .
H4 H 0.9761 1.2158 0.5252 0.092 Uiso 1 1 calc R . . . .
C5 C 0.95686(15) 1.0380(3) 0.5865(2) 0.0695(8) Uani 1 1 d . . . . .
H5 H 1.0054 1.0136 0.6100 0.083 Uiso 1 1 calc R . . . .
C6 C 0.90217(13) 0.9517(3) 0.60317(17) 0.0525(6) Uani 1 1 d . . . . .
H6 H 0.9142 0.8704 0.6384 0.063 Uiso 1 1 calc R . . . .
C7 C 0.78897(12) 0.7270(2) 0.64690(14) 0.0401(4) Uani 1 1 d . . . . .
C8 C 0.83293(14) 0.6232(2) 0.62370(17) 0.0520(6) Uani 1 1 d . . . . .
H8 H 0.8490 0.6297 0.5685 0.062 Uiso 1 1 calc R . . . .
C9 C 0.85229(16) 0.5112(2) 0.68329(19) 0.0609(7) Uani 1 1 d . . . . .
H9 H 0.8825 0.4424 0.6691 0.073 Uiso 1 1 calc R . . . .
C10 C 0.82691(15) 0.5001(2) 0.76484(18) 0.0578(6) Uani 1 1 d . . . . .
H10 H 0.8400 0.4235 0.8046 0.069 Uiso 1 1 calc R . . . .
C11 C 0.78237(13) 0.6021(2) 0.78719(15) 0.0474(5) Uani 1 1 d . . . . .
H11 H 0.7654 0.5940 0.8416 0.057 Uiso 1 1 calc R . . . .
C12 C 0.76313(11) 0.7169(2) 0.72765(13) 0.0372(4) Uani 1 1 d . . . . .
C13 C 0.71498(11) 0.8346(2) 0.74764(13) 0.0367(4) Uani 1 1 d . . . . .
C14 C 0.70679(11) 0.9495(2) 0.66756(13) 0.0373(4) Uani 1 1 d . . . . .
C15 C 0.62598(12) 0.9672(2) 0.61233(16) 0.0462(5) Uani 1 1 d . . . . .
H15A H 0.6002 1.0188 0.6512 0.055 Uiso 1 1 calc R . . . .
H15B H 0.6238 1.0212 0.5554 0.055 Uiso 1 1 calc R . . . .
C16 C 0.58847(12) 0.8281(3) 0.58519(17) 0.0506(5) Uani 1 1 d . . . . .
C17 C 0.59595(12) 0.7329(2) 0.65334(17) 0.0506(5) Uani 1 1 d . . . . .
C18 C 0.64003(12) 0.7742(2) 0.75084(16) 0.0464(5) Uani 1 1 d . . . . .
H18A H 0.6471 0.6931 0.7920 0.056 Uiso 1 1 calc R . . . .
H18B H 0.6133 0.8433 0.7773 0.056 Uiso 1 1 calc R . . . .
C19 C 0.54576(14) 0.8094(3) 0.48391(19) 0.0667(7) Uani 1 1 d . . . . .
H19A H 0.5069 0.8763 0.4694 0.100 Uiso 1 1 calc GR . . . .
H19B H 0.5259 0.7168 0.4756 0.100 Uiso 1 1 calc GR . . . .
H19C H 0.5773 0.8231 0.4423 0.100 Uiso 1 1 calc GR . . . .
C20 C 0.56573(16) 0.5871(3) 0.6420(2) 0.0745(8) Uani 1 1 d . . . . .
H20A H 0.5345 0.5763 0.5796 0.112 Uiso 1 1 calc GR . . . .
H20B H 0.5384 0.5706 0.6883 0.112 Uiso 1 1 calc GR . . . .
H20C H 0.6050 0.5213 0.6509 0.112 Uiso 1 1 calc GR . . . .
C21 C 0.87755(13) 1.1414(2) 0.76106(16) 0.0476(5) Uani 1 1 d . . . . .
H21 H 0.8724 1.2143 0.7178 0.057 Uiso 1 1 calc R . . . .
C22 C 0.94596(13) 1.1065(3) 0.81573(17) 0.0551(6) Uani 1 1 d . . . . .
H22 H 0.9865 1.1571 0.8102 0.066 Uiso 1 1 calc R . . . .
C23 C 0.95366(13) 0.9962(3) 0.87834(16) 0.0560(6) Uani 1 1 d . . . . .
H23 H 0.9998 0.9702 0.9130 0.067 Uiso 1 1 calc R . . . .
C24 C 0.89321(12) 0.9236(3) 0.89018(15) 0.0469(5) Uani 1 1 d . . . . .
H24 H 0.8988 0.8497 0.9328 0.056 Uiso 1 1 calc R . . . .
C25 C 0.82442(11) 0.9620(2) 0.83811(14) 0.0391(4) Uani 1 1 d . . . . .
C26 C 0.81703(11) 1.0685(2) 0.77051(14) 0.0394(4) Uani 1 1 d . . . . .
C27 C 0.73900(12) 1.0910(2) 0.71576(14) 0.0417(5) Uani 1 1 d . . . . .
H27 H 0.7349 1.1663 0.6692 0.050 Uiso 1 1 calc R . . . .
C28 C 0.75255(11) 0.9021(2) 0.84581(14) 0.0390(4) Uani 1 1 d . . . . .
H28 H 0.7589 0.8342 0.8976 0.047 Uiso 1 1 calc R . . . .
C29 C 0.70620(12) 1.0249(2) 0.86102(15) 0.0448(5) Uani 1 1 d . . . . .
C30 C 0.69808(12) 1.1255(2) 0.79054(16) 0.0461(5) Uani 1 1 d . . . . .
C31 C 0.65702(14) 1.2442(3) 0.79409(19) 0.0589(6) Uani 1 1 d . . . . .
H31 H 0.6511 1.3117 0.7469 0.071 Uiso 1 1 calc R . . . .
C32 C 0.62480(16) 1.2606(3) 0.8695(2) 0.0726(8) Uani 1 1 d . . . . .
H32 H 0.5974 1.3400 0.8729 0.087 Uiso 1 1 calc R . . . .
C33 C 0.63307(15) 1.1608(3) 0.9388(2) 0.0668(7) Uani 1 1 d . . . . .
H33 H 0.6111 1.1734 0.9887 0.080 Uiso 1 1 calc R . . . .
C34 C 0.67369(13) 1.0412(3) 0.93570(17) 0.0551(6) Uani 1 1 d . . . . .
H34 H 0.6790 0.9735 0.9827 0.066 Uiso 1 1 calc R . . . .
O1 O 0.70710(9) 0.85553(17) 0.48291(10) 0.0500(4) Uani 1 1 d . . . . .
P1 P 0.75462(3) 0.87942(5) 0.57933(3) 0.03682(15) Uani 1 1 d . . . . .

loop_
_atom_site_aniso_label
_atom_site_aniso_U_11
_atom_site_aniso_U_22
_atom_site_aniso_U_33
_atom_site_aniso_U_23
_atom_site_aniso_U_13
_atom_site_aniso_U_12
C1 0.0527(12) 0.0390(10) 0.0351(10) -0.0011(8) 0.0163(9) -0.0013(9)
C2 0.0722(15) 0.0455(12) 0.0419(12) 0.0045(9) 0.0160(11) 0.0000(11)
C3 0.110(2) 0.0523(14) 0.0556(15) 0.0015(12) 0.0350(15) -0.0183(15)
C4 0.092(2) 0.0730(19) 0.0763(19) -0.0199(16) 0.0442(17) -0.0333(17)
C5 0.0570(15) 0.083(2) 0.0743(18) -0.0246(16) 0.0272(13) -0.0084(14)
C6 0.0529(13) 0.0529(13) 0.0546(13) -0.0076(11) 0.0186(10) 0.0027(11)
C7 0.0499(11) 0.0325(9) 0.0394(10) 0.0039(8) 0.0137(8) 0.0040(8)
C8 0.0731(15) 0.0395(11) 0.0520(13) 0.0029(10) 0.0316(11) 0.0101(11)
C9 0.0839(18) 0.0385(12) 0.0711(16) 0.0060(11) 0.0395(14) 0.0200(12)
C10 0.0818(17) 0.0367(11) 0.0603(14) 0.0152(10) 0.0276(13) 0.0193(11)
C11 0.0650(14) 0.0395(11) 0.0420(11) 0.0063(9) 0.0212(10) 0.0066(10)
C12 0.0435(10) 0.0319(9) 0.0353(10) -0.0002(8) 0.0082(8) 0.0016(8)
C13 0.0427(10) 0.0335(10) 0.0353(10) 0.0029(8) 0.0124(8) 0.0050(8)
C14 0.0424(10) 0.0352(10) 0.0348(10) 0.0034(8) 0.0106(8) 0.0079(8)
C15 0.0446(11) 0.0476(12) 0.0451(11) 0.0045(9) 0.0088(9) 0.0108(9)
C16 0.0392(11) 0.0566(13) 0.0530(13) -0.0031(11) 0.0059(9) 0.0051(10)
C17 0.0389(11) 0.0513(13) 0.0612(14) -0.0016(11) 0.0114(10) 0.0006(10)
C18 0.0476(11) 0.0451(11) 0.0498(12) 0.0055(9) 0.0181(9) 0.0024(9)
C19 0.0509(14) 0.0783(18) 0.0617(16) -0.0020(14) -0.0038(11) 0.0034(13)
C20 0.0678(17) 0.0591(16) 0.088(2) -0.0020(15) 0.0040(15) -0.0130(14)
C21 0.0612(13) 0.0378(11) 0.0471(12) -0.0079(9) 0.0196(10) -0.0059(10)
C22 0.0526(13) 0.0614(15) 0.0535(13) -0.0168(11) 0.0170(10) -0.0155(11)
C23 0.0457(12) 0.0776(17) 0.0433(12) -0.0090(12) 0.0081(9) 0.0027(12)
C24 0.0493(12) 0.0557(13) 0.0353(10) -0.0005(9) 0.0097(9) 0.0083(10)
C25 0.0481(11) 0.0377(10) 0.0329(9) -0.0057(8) 0.0130(8) 0.0046(9)
C26 0.0498(11) 0.0341(9) 0.0360(10) -0.0061(8) 0.0139(8) 0.0020(9)
C27 0.0534(12) 0.0330(10) 0.0393(10) 0.0023(8) 0.0123(9) 0.0061(9)
C28 0.0453(11) 0.0399(10) 0.0328(10) 0.0027(8) 0.0118(8) 0.0071(9)
C29 0.0450(11) 0.0465(11) 0.0442(11) -0.0060(9) 0.0137(9) 0.0052(9)
C30 0.0477(12) 0.0416(11) 0.0486(12) -0.0042(9) 0.0115(9) 0.0075(9)
C31 0.0639(15) 0.0462(13) 0.0661(15) -0.0053(11) 0.0154(12) 0.0159(11)
C32 0.0675(17) 0.0635(16) 0.090(2) -0.0169(15) 0.0265(15) 0.0223(14)
C33 0.0656(16) 0.0744(18) 0.0687(16) -0.0154(14) 0.0321(13) 0.0120(14)
C34 0.0554(13) 0.0620(15) 0.0528(13) -0.0076(11) 0.0224(11) 0.0043(11)
O1 0.0572(9) 0.0561(9) 0.0355(8) -0.0034(7) 0.0094(7) -0.0011(7)
P1 0.0453(3) 0.0336(3) 0.0320(3) 0.00276(19) 0.0103(2) 0.0038(2)

loop_
_atom_type_symbol
_atom_type_description
_atom_type_scat_dispersion_real
_atom_type_scat_dispersion_imag
_atom_type_scat_source
C C 0.0181 0.0091 'International Tables Vol C Tables 4.2.6.8 and 6.1.1.4'
H H 0.0000 0.0000 'International Tables Vol C Tables 4.2.6.8 and 6.1.1.4'
O O 0.0492 0.0322 'International Tables Vol C Tables 4.2.6.8 and 6.1.1.4'
P P 0.2955 0.4335 'International Tables Vol C Tables 4.2.6.8 and 6.1.1.4'

loop_
_geom_angle_atom_site_label_1
_geom_angle_atom_site_label_2
_geom_angle_atom_site_label_3
_geom_angle
_geom_angle_site_symmetry_1
_geom_angle_site_symmetry_3
_geom_angle_publ_flag
C2 C1 P1 117.28(17) . . ?
C6 C1 C2 119.0(2) . . ?
C6 C1 P1 123.65(17) . . ?
C1 C2 H2 119.8 . . ?
C3 C2 C1 120.4(3) . . ?
C3 C2 H2 119.8 . . ?
C2 C3 H3 120.0 . . ?
C4 C3 C2 120.0(3) . . ?
C4 C3 H3 120.0 . . ?
C3 C4 H4 119.7 . . ?
C5 C4 C3 120.6(3) . . ?
C5 C4 H4 119.7 . . ?
C4 C5 H5 119.9 . . ?
C4 C5 C6 120.2(3) . . ?
C6 C5 H5 119.9 . . ?
C1 C6 C5 119.8(2) . . ?
C1 C6 H6 120.1 . . ?
C5 C6 H6 120.1 . . ?
C8 C7 P1 127.42(16) . . ?
C12 C7 C8 121.01(19) . . ?
C12 C7 P1 111.49(15) . . ?
C7 C8 H8 120.4 . . ?
C9 C8 C7 119.2(2) . . ?
C9 C8 H8 120.4 . . ?
C8 C9 H9 119.8 . . ?
C8 C9 C10 120.3(2) . . ?
C10 C9 H9 119.8 . . ?
C9 C10 H10 119.8 . . ?
C11 C10 C9 120.5(2) . . ?
C11 C10 H10 119.8 . . ?
C10 C11 H11 120.2 . . ?
C10 C11 C12 119.6(2) . . ?
C12 C11 H11 120.2 . . ?
C7 C12 C11 119.37(18) . . ?
C7 C12 C13 117.72(17) . . ?
C11 C12 C13 122.90(17) . . ?
C12 C13 C14 109.16(15) . . ?
C12 C13 C18 109.10(16) . . ?
C12 C13 C28 108.68(16) . . ?
C18 C13 C14 111.07(16) . . ?
C18 C13 C28 109.90(16) . . ?
C28 C13 C14 108.89(16) . . ?
C13 C14 P1 106.27(12) . . ?
C15 C14 C13 111.17(17) . . ?
C15 C14 C27 111.11(16) . . ?
C15 C14 P1 105.54(13) . . ?
C27 C14 C13 108.26(15) . . ?
C27 C14 P1 114.42(14) . . ?
C14 C15 H15A 109.2 . . ?
C14 C15 H15B 109.2 . . ?
H15A C15 H15B 107.9 . . ?
C16 C15 C14 112.23(17) . . ?
C16 C15 H15A 109.2 . . ?
C16 C15 H15B 109.2 . . ?
C17 C16 C15 116.9(2) . . ?
C17 C16 C19 125.5(2) . . ?
C19 C16 C15 117.6(2) . . ?
C16 C17 C18 117.0(2) . . ?
C16 C17 C20 126.0(2) . . ?
C20 C17 C18 117.0(2) . . ?
C13 C18 H18A 109.3 . . ?
C13 C18 H18B 109.3 . . ?
C17 C18 C13 111.64(17) . . ?
C17 C18 H18A 109.3 . . ?
C17 C18 H18B 109.3 . . ?
H18A C18 H18B 108.0 . . ?
C16 C19 H19A 109.5 . . ?
C16 C19 H19B 109.5 . . ?
C16 C19 H19C 109.5 . . ?
H19A C19 H19B 109.5 . . ?
H19A C19 H19C 109.5 . . ?
H19B C19 H19C 109.5 . . ?
C17 C20 H20A 109.5 . . ?
C17 C20 H20B 109.5 . . ?
C17 C20 H20C 109.5 . . ?
H20A C20 H20B 109.5 . . ?
H20A C20 H20C 109.5 . . ?
H20B C20 H20C 109.5 . . ?
C22 C21 H21 119.8 . . ?
C26 C21 H21 119.8 . . ?
C26 C21 C22 120.3(2) . . ?
C21 C22 H22 120.1 . . ?
C23 C22 C21 119.7(2) . . ?
C23 C22 H22 120.1 . . ?
C22 C23 H23 119.7 . . ?
C22 C23 C24 120.7(2) . . ?
C24 C23 H23 119.7 . . ?
C23 C24 H24 120.2 . . ?
C25 C24 C23 119.6(2) . . ?
C25 C24 H24 120.2 . . ?
C24 C25 C26 119.6(2) . . ?
C24 C25 C28 127.13(19) . . ?
C26 C25 C28 113.23(18) . . ?
C21 C26 C25 119.9(2) . . ?
C21 C26 C27 127.26(19) . . ?
C25 C26 C27 112.87(18) . . ?
C14 C27 H27 111.6 . . ?
C26 C27 C14 109.42(16) . . ?
C26 C27 H27 111.6 . . ?
C26 C27 C30 105.07(16) . . ?
C30 C27 C14 107.15(17) . . ?
C30 C27 H27 111.6 . . ?
C13 C28 H28 111.6 . . ?
C25 C28 C13 107.69(15) . . ?
C25 C28 H28 111.6 . . ?
C25 C28 C29 106.42(17) . . ?
C29 C28 C13 107.66(16) . . ?
C29 C28 H28 111.6 . . ?
C30 C29 C28 113.13(18) . . ?
C34 C29 C28 126.0(2) . . ?
C34 C29 C30 120.8(2) . . ?
C29 C30 C27 113.27(18) . . ?
C31 C30 C27 126.6(2) . . ?
C31 C30 C29 120.2(2) . . ?
C30 C31 H31 120.6 . . ?
C30 C31 C32 118.9(3) . . ?
C32 C31 H31 120.6 . . ?
C31 C32 H32 119.7 . . ?
C33 C32 C31 120.6(2) . . ?
C33 C32 H32 119.7 . . ?
C32 C33 H33 119.5 . . ?
C32 C33 C34 121.0(2) . . ?
C34 C33 H33 119.5 . . ?
C29 C34 C33 118.5(2) . . ?
C29 C34 H34 120.8 . . ?
C33 C34 H34 120.8 . . ?
C1 P1 C14 113.02(9) . . ?
C7 P1 C1 109.37(10) . . ?
C7 P1 C14 95.05(9) . . ?
O1 P1 C1 107.75(9) . . ?
O1 P1 C7 116.51(10) . . ?
O1 P1 C14 114.82(9) . . ?

loop_
_geom_bond_atom_site_label_1
_geom_bond_atom_site_label_2
_geom_bond_distance
_geom_bond_site_symmetry_2
_geom_bond_publ_flag
C1 C2 1.397(3) . ?
C1 C6 1.383(3) . ?
C1 P1 1.808(2) . ?
C2 H2 0.9300 . ?
C2 C3 1.380(4) . ?
C3 H3 0.9300 . ?
C3 C4 1.368(5) . ?
C4 H4 0.9300 . ?
C4 C5 1.367(4) . ?
C5 H5 0.9300 . ?
C5 C6 1.394(4) . ?
C6 H6 0.9300 . ?
C7 C8 1.393(3) . ?
C7 C12 1.385(3) . ?
C7 P1 1.791(2) . ?
C8 H8 0.9300 . ?
C8 C9 1.371(3) . ?
C9 H9 0.9300 . ?
C9 C10 1.392(3) . ?
C10 H10 0.9300 . ?
C10 C11 1.382(3) . ?
C11 H11 0.9300 . ?
C11 C12 1.392(3) . ?
C12 C13 1.525(3) . ?
C13 C14 1.583(3) . ?
C13 C18 1.547(3) . ?
C13 C28 1.570(3) . ?
C14 C15 1.554(3) . ?
C14 C27 1.579(3) . ?
C14 P1 1.8717(19) . ?
C15 H15A 0.9700 . ?
C15 H15B 0.9700 . ?
C15 C16 1.516(3) . ?
C16 C17 1.330(3) . ?
C16 C19 1.507(3) . ?
C17 C18 1.511(3) . ?
C17 C20 1.504(3) . ?
C18 H18A 0.9700 . ?
C18 H18B 0.9700 . ?
C19 H19A 0.9600 . ?
C19 H19B 0.9600 . ?
C19 H19C 0.9600 . ?
C20 H20A 0.9600 . ?
C20 H20B 0.9600 . ?
C20 H20C 0.9600 . ?
C21 H21 0.9300 . ?
C21 C22 1.385(3) . ?
C21 C26 1.380(3) . ?
C22 H22 0.9300 . ?
C22 C23 1.380(4) . ?
C23 H23 0.9300 . ?
C23 C24 1.388(3) . ?
C24 H24 0.9300 . ?
C24 C25 1.387(3) . ?
C25 C26 1.401(3) . ?
C25 C28 1.509(3) . ?
C26 C27 1.513(3) . ?
C27 H27 0.9800 . ?
C27 C30 1.522(3) . ?
C28 H28 0.9800 . ?
C28 C29 1.518(3) . ?
C29 C30 1.389(3) . ?
C29 C34 1.385(3) . ?
C30 C31 1.387(3) . ?
C31 H31 0.9300 . ?
C31 C32 1.391(4) . ?
C32 H32 0.9300 . ?
C32 C33 1.371(4) . ?
C33 H33 0.9300 . ?
C33 C34 1.388(4) . ?
C34 H34 0.9300 . ?
O1 P1 1.4864(15) . ?

loop_
_geom_torsion_atom_site_label_1
_geom_torsion_atom_site_label_2
_geom_torsion_atom_site_label_3
_geom_torsion_atom_site_label_4
_geom_torsion
_geom_torsion_site_symmetry_1
_geom_torsion_site_symmetry_2
_geom_torsion_site_symmetry_3
_geom_torsion_site_symmetry_4
_geom_torsion_publ_flag
C1 C2 C3 C4 1.2(4) . . . . ?
C2 C1 C6 C5 0.2(3) . . . . ?
C2 C1 P1 C7 178.45(16) . . . . ?
C2 C1 P1 C14 -77.03(18) . . . . ?
C2 C1 P1 O1 50.92(18) . . . . ?
C2 C3 C4 C5 -0.3(4) . . . . ?
C3 C4 C5 C6 -0.7(4) . . . . ?
C4 C5 C6 C1 0.7(4) . . . . ?
C6 C1 C2 C3 -1.2(3) . . . . ?
C6 C1 P1 C7 1.8(2) . . . . ?
C6 C1 P1 C14 106.32(19) . . . . ?
C6 C1 P1 O1 -125.73(19) . . . . ?
C7 C8 C9 C10 1.5(4) . . . . ?
C7 C12 C13 C14 -1.3(3) . . . . ?
C7 C12 C13 C18 120.2(2) . . . . ?
C7 C12 C13 C28 -119.96(19) . . . . ?
C8 C7 C12 C11 1.0(3) . . . . ?
C8 C7 C12 C13 -179.7(2) . . . . ?
C8 C7 P1 C1 -62.0(2) . . . . ?
C8 C7 P1 C14 -178.6(2) . . . . ?
C8 C7 P1 O1 60.4(2) . . . . ?
C8 C9 C10 C11 -0.5(4) . . . . ?
C9 C10 C11 C12 -0.3(4) . . . . ?
C10 C11 C12 C7 0.0(3) . . . . ?
C10 C11 C12 C13 -179.3(2) . . . . ?
C11 C12 C13 C14 178.01(19) . . . . ?
C11 C12 C13 C18 -60.4(3) . . . . ?
C11 C12 C13 C28 59.4(3) . . . . ?
C12 C7 C8 C9 -1.7(4) . . . . ?
C12 C7 P1 C1 121.32(16) . . . . ?
C12 C7 P1 C14 4.76(17) . . . . ?
C12 C7 P1 O1 -116.24(16) . . . . ?
C12 C13 C14 C15 118.80(18) . . . . ?
C12 C13 C14 C27 -118.90(17) . . . . ?
C12 C13 C14 P1 4.46(19) . . . . ?
C12 C13 C18 C17 -71.7(2) . . . . ?
C12 C13 C28 C25 61.9(2) . . . . ?
C12 C13 C28 C29 176.28(16) . . . . ?
C13 C14 C15 C16 -45.8(2) . . . . ?
C13 C14 C27 C26 56.4(2) . . . . ?
C13 C14 C27 C30 -57.0(2) . . . . ?
C13 C14 P1 C1 -118.74(14) . . . . ?
C13 C14 P1 C7 -5.21(14) . . . . ?
C13 C14 P1 O1 117.10(14) . . . . ?
C13 C28 C29 C30 -59.2(2) . . . . ?
C13 C28 C29 C34 120.6(2) . . . . ?
C14 C13 C18 C17 48.6(2) . . . . ?
C14 C13 C28 C25 -56.91(19) . . . . ?
C14 C13 C28 C29 57.5(2) . . . . ?
C14 C15 C16 C17 49.0(3) . . . . ?
C14 C15 C16 C19 -131.2(2) . . . . ?
C14 C27 C30 C29 61.1(2) . . . . ?
C14 C27 C30 C31 -120.2(2) . . . . ?
C15 C14 C27 C26 178.71(16) . . . . ?
C15 C14 C27 C30 65.3(2) . . . . ?
C15 C14 P1 C1 123.12(14) . . . . ?
C15 C14 P1 C7 -123.35(14) . . . . ?
C15 C14 P1 O1 -1.04(17) . . . . ?
C15 C16 C17 C18 0.9(3) . . . . ?
C15 C16 C17 C20 -177.9(2) . . . . ?
C16 C17 C18 C13 -51.3(3) . . . . ?
C18 C13 C14 C15 -1.5(2) . . . . ?
C18 C13 C14 C27 120.76(17) . . . . ?
C18 C13 C14 P1 -115.89(15) . . . . ?
C18 C13 C28 C25 -178.78(16) . . . . ?
C18 C13 C28 C29 -64.4(2) . . . . ?
C19 C16 C17 C18 -178.8(2) . . . . ?
C19 C16 C17 C20 2.3(4) . . . . ?
C20 C17 C18 C13 127.6(2) . . . . ?
C21 C22 C23 C24 -2.8(3) . . . . ?
C21 C26 C27 C14 124.9(2) . . . . ?
C21 C26 C27 C30 -120.4(2) . . . . ?
C22 C21 C26 C25 2.3(3) . . . . ?
C22 C21 C26 C27 -178.92(19) . . . . ?
C22 C23 C24 C25 0.3(3) . . . . ?
C23 C24 C25 C26 3.4(3) . . . . ?
C23 C24 C25 C28 -175.76(19) . . . . ?
C24 C25 C26 C21 -4.8(3) . . . . ?
C24 C25 C26 C27 176.29(17) . . . . ?
C24 C25 C28 C13 -118.2(2) . . . . ?
C24 C25 C28 C29 126.6(2) . . . . ?
C25 C26 C27 C14 -56.3(2) . . . . ?
C25 C26 C27 C30 58.5(2) . . . . ?
C25 C28 C29 C30 56.0(2) . . . . ?
C25 C28 C29 C34 -124.2(2) . . . . ?
C26 C21 C22 C23 1.5(3) . . . . ?
C26 C25 C28 C13 62.6(2) . . . . ?
C26 C25 C28 C29 -52.6(2) . . . . ?
C26 C27 C30 C29 -55.2(2) . . . . ?
C26 C27 C30 C31 123.5(2) . . . . ?
C27 C14 C15 C16 -166.44(18) . . . . ?
C27 C14 P1 C1 0.66(17) . . . . ?
C27 C14 P1 C7 114.19(15) . . . . ?
C27 C14 P1 O1 -123.50(14) . . . . ?
C27 C30 C31 C32 -178.2(2) . . . . ?
C28 C13 C14 C15 -122.70(17) . . . . ?
C28 C13 C14 C27 -0.4(2) . . . . ?
C28 C13 C14 P1 122.96(14) . . . . ?
C28 C13 C18 C17 169.20(17) . . . . ?
C28 C25 C26 C21 174.54(17) . . . . ?
C28 C25 C26 C27 -4.4(2) . . . . ?
C28 C29 C30 C27 -1.4(3) . . . . ?
C28 C29 C30 C31 179.8(2) . . . . ?
C28 C29 C34 C33 179.8(2) . . . . ?
C29 C30 C31 C32 0.4(4) . . . . ?
C30 C29 C34 C33 -0.3(4) . . . . ?
C30 C31 C32 C33 -0.4(4) . . . . ?
C31 C32 C33 C34 0.0(5) . . . . ?
C32 C33 C34 C29 0.3(4) . . . . ?
C34 C29 C30 C27 178.8(2) . . . . ?
C34 C29 C30 C31 0.0(4) . . . . ?
P1 C1 C2 C3 -177.99(18) . . . . ?
P1 C1 C6 C5 176.81(18) . . . . ?
P1 C7 C8 C9 -178.1(2) . . . . ?
P1 C7 C12 C11 177.89(17) . . . . ?
P1 C7 C12 C13 -2.7(2) . . . . ?
P1 C14 C15 C16 69.0(2) . . . . ?
P1 C14 C27 C26 -61.90(19) . . . . ?
P1 C14 C27 C30 -175.31(13) . . . . ?
